data_7203886
loop_
_publ_author_name
'Mois\'es Canle L.'
'William Clegg'
'Ibrahim Demirtas'
'Mark R. J. Elsegood'
'Howard Maskill'

_publ_section_title
;
 Preparations, X-ray crystal structure determinations, and base
 strength measurements of substituted tritylamines
;
_journal_issue 1
_journal_name_full 'J. Chem. Soc., Perkin Trans. 2'
_journal_page_first 85
_journal_page_last 92
_journal_paper_doi 10.1039/a906755h
_journal_year 2000
_chemical_formula_sum 'C22 H23 N O3'
_chemical_formula_weight 349.41
_chemical_name_systematic
;
 ?
;
_space_group_IT_number 14
_symmetry_cell_setting monoclinic
_symmetry_space_group_name_Hall '-P 2ybc'
_symmetry_space_group_name_H-M 'P 1 21/c 1'
_atom_sites_solution_hydrogens geom
_atom_sites_solution_primary direct
_atom_sites_solution_secondary difmap
_audit_creation_method SHELXL-97
_cell_angle_alpha 90.00
_cell_angle_beta 102.780(17)
_cell_angle_gamma 90.00
_cell_formula_units_Z 8
_cell_length_a 10.497(2)
_cell_length_b 18.498(2)
_cell_length_c 19.597(2)
_cell_measurement_reflns_used 44
_cell_measurement_temperature 160(2)
_cell_measurement_theta_max 24.94
_cell_measurement_theta_min 20.78
_cell_volume 3711.0(9)
_computing_cell_refinement 'Stoe DIF4'
_computing_data_collection 'Stoe DIF4'
_computing_data_reduction 'local programs'
_computing_molecular_graphics 'Bruker SHELXTL'
_computing_publication_material 'SHELXTL and local programs'
_computing_structure_refinement 'Bruker SHELXTL'
_computing_structure_solution 'Bruker SHELXTL'
_diffrn_ambient_temperature 160(2)
_diffrn_measured_fraction_theta_full 0.969
_diffrn_measured_fraction_theta_max 0.969
_diffrn_measurement_device_type 'Stoe-Siemens diffractometer'
_diffrn_measurement_method '\w/\q scans with on-line profile fitting'
_diffrn_radiation_monochromator graphite
_diffrn_radiation_source 'fine-focus sealed tube'
_diffrn_radiation_type CuK\a
_diffrn_radiation_wavelength 1.54184
_diffrn_reflns_av_R_equivalents 0.0320
_diffrn_reflns_av_sigmaI/netI 0.0470
_diffrn_reflns_limit_h_max 12
_diffrn_reflns_limit_h_min -11
_diffrn_reflns_limit_k_max 22
_diffrn_reflns_limit_k_min -22
_diffrn_reflns_limit_l_max 23
_diffrn_reflns_limit_l_min -23
_diffrn_reflns_number 11167
_diffrn_reflns_theta_full 67.62
_diffrn_reflns_theta_max 67.62
_diffrn_reflns_theta_min 3.32
_diffrn_standards_decay_% 0
_diffrn_standards_interval_time 60
_diffrn_standards_number 5
_exptl_absorpt_coefficient_mu 0.664
_exptl_absorpt_correction_T_max 0.9488
_exptl_absorpt_correction_T_min 0.6222
_exptl_absorpt_correction_type empirical
_exptl_crystal_colour colourless
_exptl_crystal_density_diffrn 1.251
_exptl_crystal_density_method 'not measured'
_exptl_crystal_description needle
_exptl_crystal_F_000 1488
_exptl_crystal_size_max 0.79
_exptl_crystal_size_mid 0.11
_exptl_crystal_size_min 0.08
_refine_diff_density_max 0.227
_refine_diff_density_min -0.184
_refine_diff_density_rms 0.041
_refine_ls_extinction_coef 0.00077(7)
_refine_ls_extinction_expression Fc^*^=kFc[1+0.001xFc^2^\l^3^/sin(2\q)]^-1/4^
_refine_ls_extinction_method SHELXL
_refine_ls_goodness_of_fit_ref 1.061
_refine_ls_hydrogen_treatment mixed
_refine_ls_matrix_type full
_refine_ls_number_parameters 488
_refine_ls_number_reflns 6506
_refine_ls_number_restraints 0
_refine_ls_restrained_S_all 1.061
_refine_ls_R_factor_all 0.0634
_refine_ls_R_factor_gt 0.0435
_refine_ls_shift/su_max 0.000
_refine_ls_shift/su_mean 0.000
_refine_ls_structure_factor_coef Fsqd
_refine_ls_weighting_details 'calc w=1/[\s^2^(Fo^2^)+(0.0346P)^2^+1.4193P] where P=(Fo^2^+2Fc^2^)/3'
_refine_ls_weighting_scheme calc
_refine_ls_wR_factor_gt 0.0969
_refine_ls_wR_factor_ref 0.1105
_reflns_number_gt 5007
_reflns_number_total 6506
_reflns_threshold_expression >2sigma(I)
_cod_data_source_file a906755h.txt
_cod_data_source_block 4a
_cod_original_cell_volume 3710.9(10)
_cod_original_sg_symbol_H-M P2(1)/c
_cod_database_code 7203886

loop_
_symmetry_equiv_pos_as_xyz
'x, y, z'
'-x, y+1/2, -z+1/2'
'-x, -y, -z'
'x, -y-1/2, z-1/2'

loop_
_atom_site_label
_atom_site_type_symbol
_atom_site_fract_x
_atom_site_fract_y
_atom_site_fract_z
_atom_site_U_iso_or_equiv
_atom_site_adp_type
_atom_site_occupancy
_atom_site_symmetry_multiplicity
_atom_site_calc_flag
_atom_site_refinement_flags
_atom_site_disorder_assembly
_atom_site_disorder_group
N1 N 0.50021(16) 0.45856(9) 0.10086(9) 0.0300(4) Uani 1 1 d . . .
H1A H 0.534(2) 0.4139(12) 0.1207(11) 0.036 Uiso 1 1 d . . .
H1B H 0.508(2) 0.4565(12) 0.0590(12) 0.036 Uiso 1 1 d . . .
C1 C 0.58464(18) 0.51758(10) 0.13708(9) 0.0249(4) Uani 1 1 d . . .
C2 C 0.72880(18) 0.50574(9) 0.13476(9) 0.0247(4) Uani 1 1 d . . .
C3 C 0.83090(18) 0.51114(10) 0.19311(9) 0.0259(4) Uani 1 1 d . . .
H3 H 0.8119 0.5230 0.2370 0.031 Uiso 1 1 calc R . .
C4 C 0.96039(18) 0.49972(10) 0.18940(10) 0.0277(4) Uani 1 1 d . . .
H4 H 1.0282 0.5033 0.2303 0.033 Uiso 1 1 calc R . .
C5 C 0.98957(18) 0.48318(10) 0.12562(10) 0.0278(4) Uani 1 1 d . . .
C6 C 0.8898(2) 0.47811(11) 0.06627(10) 0.0336(5) Uani 1 1 d . . .
H6 H 0.9094 0.4670 0.0224 0.040 Uiso 1 1 calc R . .
C7 C 0.76172(19) 0.48925(11) 0.07103(10) 0.0320(4) Uani 1 1 d . . .
H7 H 0.6942 0.4856 0.0299 0.038 Uiso 1 1 calc R . .
O1 O 1.11363(13) 0.47208(8) 0.11582(7) 0.0382(3) Uani 1 1 d . . .
C8 C 1.2163(2) 0.46780(13) 0.17682(12) 0.0414(5) Uani 1 1 d . . .
H8A H 1.2283 0.5151 0.1998 0.062 Uiso 1 1 calc R . .
H8B H 1.2974 0.4534 0.1636 0.062 Uiso 1 1 calc R . .
H8C H 1.1938 0.4319 0.2090 0.062 Uiso 1 1 calc R . .
C9 C 0.53183(18) 0.58820(9) 0.10011(9) 0.0244(4) Uani 1 1 d . . .
C10 C 0.61215(19) 0.64198(10) 0.08239(9) 0.0283(4) Uani 1 1 d . . .
H10 H 0.7036 0.6340 0.0903 0.034 Uiso 1 1 calc R . .
C11 C 0.5603(2) 0.70705(11) 0.05338(10) 0.0333(5) Uani 1 1 d . . .
H11 H 0.6164 0.7428 0.0412 0.040 Uiso 1 1 calc R . .
C12 C 0.4269(2) 0.72006(11) 0.04208(9) 0.0319(4) Uani 1 1 d . . .
C13 C 0.34549(19) 0.66694(11) 0.05818(9) 0.0313(4) Uani 1 1 d . . .
H13 H 0.2539 0.6748 0.0495 0.038 Uiso 1 1 calc R . .
C14 C 0.39817(19) 0.60213(10) 0.08700(10) 0.0297(4) Uani 1 1 d . . .
H14 H 0.3414 0.5662 0.0981 0.036 Uiso 1 1 calc R . .
O2 O 0.38677(16) 0.78708(8) 0.01612(8) 0.0447(4) Uani 1 1 d . . .
C15 C 0.2534(3) 0.80586(14) 0.01091(12) 0.0552(7) Uani 1 1 d . . .
H15A H 0.2324 0.8019 0.0571 0.083 Uiso 1 1 calc R . .
H15B H 0.1974 0.7730 -0.0218 0.083 Uiso 1 1 calc R . .
H15C H 0.2385 0.8556 -0.0061 0.083 Uiso 1 1 calc R . .
C16 C 0.57107(17) 0.51958(10) 0.21364(9) 0.0242(4) Uani 1 1 d . . .
C17 C 0.56457(19) 0.45603(10) 0.25109(10) 0.0311(4) Uani 1 1 d . . .
H17 H 0.5639 0.4108 0.2281 0.037 Uiso 1 1 calc R . .
C18 C 0.5591(2) 0.45749(11) 0.32078(11) 0.0370(5) Uani 1 1 d . . .
H18 H 0.5533 0.4134 0.3448 0.044 Uiso 1 1 calc R . .
C19 C 0.5619(2) 0.52270(11) 0.35599(10) 0.0334(4) Uani 1 1 d . . .
C20 C 0.5695(2) 0.58625(11) 0.32027(11) 0.0358(5) Uani 1 1 d . . .
H20 H 0.5720 0.6314 0.3437 0.043 Uiso 1 1 calc R . .
C21 C 0.5735(2) 0.58402(10) 0.24979(10) 0.0330(5) Uani 1 1 d . . .
H21 H 0.5781 0.6282 0.2257 0.040 Uiso 1 1 calc R . .
O3 O 0.56011(19) 0.51835(8) 0.42547(8) 0.0534(5) Uani 1 1 d . . .
C22 C 0.5665(3) 0.58492(14) 0.46344(13) 0.0644(8) Uani 1 1 d . . .
H22A H 0.5655 0.5747 0.5124 0.097 Uiso 1 1 calc R . .
H22B H 0.4911 0.6151 0.4427 0.097 Uiso 1 1 calc R . .
H22C H 0.6473 0.6105 0.4612 0.097 Uiso 1 1 calc R . .
N2 N 0.90601(18) 0.31390(9) 0.18407(10) 0.0328(4) Uani 1 1 d . . .
H2A H 0.880(2) 0.3572(13) 0.1990(11) 0.039 Uiso 1 1 d . . .
H2B H 0.872(2) 0.3128(12) 0.1388(12) 0.039 Uiso 1 1 d . . .
C23 C 0.85649(18) 0.25244(10) 0.21917(9) 0.0253(4) Uani 1 1 d . . .
C24 C 0.88229(18) 0.18309(10) 0.18082(9) 0.0255(4) Uani 1 1 d . . .
C25 C 0.79646(18) 0.12458(10) 0.16994(9) 0.0272(4) Uani 1 1 d . . .
H25 H 0.7150 0.1286 0.1832 0.033 Uiso 1 1 calc R . .
C26 C 0.82698(19) 0.06074(10) 0.14034(10) 0.0304(4) Uani 1 1 d . . .
H26 H 0.7667 0.0217 0.1332 0.037 Uiso 1 1 calc R . .
C27 C 0.9466(2) 0.05396(10) 0.12100(9) 0.0300(4) Uani 1 1 d . . .
C28 C 1.0323(2) 0.11183(11) 0.12985(10) 0.0341(5) Uani 1 1 d . . .
H28 H 1.1129 0.1081 0.1157 0.041 Uiso 1 1 calc R . .
C29 C 0.99934(19) 0.17543(11) 0.15963(10) 0.0323(4) Uani 1 1 d . . .
H29 H 1.0588 0.2149 0.1657 0.039 Uiso 1 1 calc R . .
O4 O 0.97124(15) -0.01182(8) 0.09401(8) 0.0412(4) Uani 1 1 d . . .
C30 C 1.0990(2) -0.02263(13) 0.08211(14) 0.0512(6) Uani 1 1 d . . .
H30A H 1.1166 0.0138 0.0490 0.077 Uiso 1 1 calc R . .
H30B H 1.1049 -0.0710 0.0627 0.077 Uiso 1 1 calc R . .
H30C H 1.1635 -0.0181 0.1264 0.077 Uiso 1 1 calc R . .
C31 C 0.93567(17) 0.24892(10) 0.29539(10) 0.0262(4) Uani 1 1 d . . .
C32 C 0.95205(19) 0.18406(10) 0.33169(10) 0.0306(4) Uani 1 1 d . . .
H32 H 0.9171 0.1412 0.3080 0.037 Uiso 1 1 calc R . .
C33 C 1.01747(19) 0.17931(11) 0.40119(10) 0.0330(4) Uani 1 1 d . . .
H33 H 1.0262 0.1340 0.4245 0.040 Uiso 1 1 calc R . .
C34 C 1.07005(18) 0.24117(11) 0.43643(10) 0.0317(4) Uani 1 1 d . . .
C35 C 1.0561(2) 0.30668(11) 0.40104(11) 0.0351(5) Uani 1 1 d . . .
H35 H 1.0929 0.3493 0.4245 0.042 Uiso 1 1 calc R . .
C36 C 0.98917(19) 0.31041(10) 0.33193(10) 0.0320(4) Uani 1 1 d . . .
H36 H 0.9794 0.3559 0.3088 0.038 Uiso 1 1 calc R . .
O5 O 1.13652(15) 0.24260(8) 0.50479(7) 0.0433(4) Uani 1 1 d . . .
C37 C 1.1356(2) 0.17745(13) 0.54383(11) 0.0453(6) Uani 1 1 d . . .
H37A H 1.1779 0.1861 0.5930 0.068 Uiso 1 1 calc R . .
H37B H 1.1831 0.1396 0.5247 0.068 Uiso 1 1 calc R . .
H37C H 1.0452 0.1619 0.5406 0.068 Uiso 1 1 calc R . .
C38 C 0.71025(18) 0.26074(9) 0.21814(9) 0.0235(4) Uani 1 1 d . . .
C39 C 0.66030(18) 0.25845(10) 0.27811(9) 0.0256(4) Uani 1 1 d . . .
H39 H 0.7187 0.2514 0.3221 0.031 Uiso 1 1 calc R . .
C40 C 0.52782(18) 0.26617(9) 0.27597(9) 0.0260(4) Uani 1 1 d . . .
H40 H 0.4968 0.2647 0.3180 0.031 Uiso 1 1 calc R . .
C41 C 0.44198(18) 0.27600(9) 0.21264(9) 0.0252(4) Uani 1 1 d . . .
C42 C 0.48836(18) 0.27777(10) 0.15121(9) 0.0272(4) Uani 1 1 d . . .
H42 H 0.4292 0.2839 0.1073 0.033 Uiso 1 1 calc R . .
C43 C 0.62008(19) 0.27059(10) 0.15444(9) 0.0270(4) Uani 1 1 d . . .
H43 H 0.6507 0.2723 0.1123 0.032 Uiso 1 1 calc R . .
O6 O 0.30969(12) 0.28401(8) 0.20482(7) 0.0337(3) Uani 1 1 d . . .
C44 C 0.2607(2) 0.28912(13) 0.26698(11) 0.0389(5) Uani 1 1 d . . .
H44A H 0.3076 0.3273 0.2970 0.058 Uiso 1 1 calc R . .
H44B H 0.2736 0.2429 0.2920 0.058 Uiso 1 1 calc R . .
H44C H 0.1673 0.3007 0.2546 0.058 Uiso 1 1 calc R . .

loop_
_atom_site_aniso_label
_atom_site_aniso_U_11
_atom_site_aniso_U_22
_atom_site_aniso_U_33
_atom_site_aniso_U_23
_atom_site_aniso_U_13
_atom_site_aniso_U_12
N1 0.0275(9) 0.0272(8) 0.0336(9) -0.0044(7) 0.0028(7) -0.0011(7)
C1 0.0215(9) 0.0245(9) 0.0276(9) -0.0012(7) 0.0031(7) 0.0005(7)
C2 0.0245(10) 0.0213(9) 0.0278(9) -0.0009(7) 0.0049(8) 0.0020(7)
C3 0.0263(10) 0.0259(9) 0.0255(9) -0.0016(7) 0.0057(8) -0.0007(8)
C4 0.0247(10) 0.0275(9) 0.0296(10) 0.0007(7) 0.0032(8) -0.0004(8)
C5 0.0234(10) 0.0260(9) 0.0356(10) 0.0027(8) 0.0097(8) 0.0020(8)
C6 0.0332(11) 0.0414(11) 0.0279(10) -0.0016(8) 0.0103(8) 0.0069(9)
C7 0.0270(10) 0.0410(11) 0.0258(9) -0.0029(8) 0.0013(8) 0.0046(9)
O1 0.0233(7) 0.0520(9) 0.0412(8) 0.0007(7) 0.0112(6) 0.0057(6)
C8 0.0240(11) 0.0489(13) 0.0512(13) 0.0052(10) 0.0085(10) 0.0052(9)
C9 0.0251(10) 0.0255(9) 0.0224(9) -0.0015(7) 0.0046(7) 0.0031(7)
C10 0.0256(10) 0.0321(10) 0.0284(9) 0.0012(8) 0.0086(8) 0.0033(8)
C11 0.0398(12) 0.0303(10) 0.0324(10) 0.0045(8) 0.0135(9) 0.0028(9)
C12 0.0431(12) 0.0313(10) 0.0211(9) 0.0024(8) 0.0065(8) 0.0112(9)
C13 0.0276(10) 0.0371(11) 0.0274(9) -0.0018(8) 0.0026(8) 0.0104(8)
C14 0.0251(10) 0.0318(10) 0.0308(10) 0.0006(8) 0.0034(8) 0.0008(8)
O2 0.0558(10) 0.0389(8) 0.0426(8) 0.0142(7) 0.0178(7) 0.0210(7)
C15 0.0653(17) 0.0611(15) 0.0445(13) 0.0206(11) 0.0235(12) 0.0400(14)
C16 0.0167(9) 0.0254(9) 0.0310(9) -0.0004(7) 0.0060(7) 0.0011(7)
C17 0.0352(11) 0.0242(9) 0.0334(10) -0.0025(8) 0.0066(9) -0.0028(8)
C18 0.0483(13) 0.0272(10) 0.0377(11) 0.0048(8) 0.0141(10) -0.0047(9)
C19 0.0365(11) 0.0345(11) 0.0330(10) 0.0006(8) 0.0160(9) 0.0016(9)
C20 0.0493(13) 0.0257(10) 0.0365(11) -0.0025(8) 0.0181(10) 0.0057(9)
C21 0.0425(12) 0.0246(10) 0.0351(11) 0.0025(8) 0.0153(9) 0.0033(9)
O3 0.0912(14) 0.0402(9) 0.0364(8) -0.0005(7) 0.0307(9) -0.0027(9)
C22 0.113(3) 0.0486(15) 0.0401(13) -0.0068(11) 0.0357(15) -0.0041(15)
N2 0.0374(10) 0.0268(9) 0.0367(9) 0.0041(7) 0.0134(8) 0.0007(7)
C23 0.0238(10) 0.0247(9) 0.0281(9) 0.0013(7) 0.0075(8) 0.0004(7)
C24 0.0253(10) 0.0278(10) 0.0232(9) 0.0025(7) 0.0048(7) 0.0043(8)
C25 0.0252(10) 0.0283(9) 0.0289(9) 0.0024(8) 0.0073(8) 0.0028(8)
C26 0.0304(11) 0.0266(10) 0.0337(10) 0.0018(8) 0.0058(8) 0.0003(8)
C27 0.0331(11) 0.0301(10) 0.0258(9) -0.0012(8) 0.0047(8) 0.0074(8)
C28 0.0266(11) 0.0413(12) 0.0361(11) -0.0046(9) 0.0109(9) 0.0032(9)
C29 0.0272(10) 0.0336(10) 0.0369(10) -0.0032(8) 0.0090(8) -0.0011(8)
O4 0.0418(9) 0.0341(8) 0.0506(9) -0.0095(7) 0.0164(7) 0.0078(7)
C30 0.0472(15) 0.0450(13) 0.0661(16) -0.0103(12) 0.0230(12) 0.0154(11)
C31 0.0207(9) 0.0266(9) 0.0326(10) -0.0014(8) 0.0085(8) 0.0006(7)
C32 0.0305(11) 0.0258(10) 0.0329(10) -0.0041(8) 0.0013(8) 0.0005(8)
C33 0.0331(11) 0.0302(10) 0.0333(10) -0.0010(8) 0.0024(9) 0.0025(8)
C34 0.0224(10) 0.0420(11) 0.0304(10) -0.0066(8) 0.0049(8) 0.0010(8)
C35 0.0328(11) 0.0335(11) 0.0382(11) -0.0115(9) 0.0061(9) -0.0085(9)
C36 0.0318(11) 0.0274(10) 0.0384(11) -0.0033(8) 0.0113(9) -0.0034(8)
O5 0.0420(9) 0.0520(9) 0.0310(7) -0.0062(7) -0.0028(6) -0.0076(7)
C37 0.0419(13) 0.0617(15) 0.0288(11) 0.0004(10) 0.0003(9) -0.0025(11)
C38 0.0246(10) 0.0184(8) 0.0279(9) -0.0002(7) 0.0068(7) 0.0021(7)
C39 0.0249(10) 0.0256(9) 0.0253(9) 0.0028(7) 0.0036(7) 0.0009(7)
C40 0.0289(10) 0.0245(9) 0.0255(9) 0.0026(7) 0.0083(8) 0.0009(8)
C41 0.0228(10) 0.0221(9) 0.0301(9) 0.0001(7) 0.0044(8) 0.0016(7)
C42 0.0272(10) 0.0277(9) 0.0251(9) 0.0001(7) 0.0024(8) 0.0032(8)
C43 0.0322(11) 0.0262(9) 0.0243(9) 0.0008(7) 0.0098(8) 0.0043(8)
O6 0.0221(7) 0.0473(8) 0.0310(7) 0.0015(6) 0.0045(6) 0.0029(6)
C44 0.0272(11) 0.0515(13) 0.0412(12) 0.0025(10) 0.0143(9) 0.0030(10)

loop_
_atom_type_symbol
_atom_type_description
_atom_type_scat_dispersion_real
_atom_type_scat_dispersion_imag
_atom_type_scat_source
C C 0.0181 0.0091 'International Tables Vol C Tables 4.2.6.8 and 6.1.1.4'
H H 0.0000 0.0000 'International Tables Vol C Tables 4.2.6.8 and 6.1.1.4'
N N 0.0311 0.0180 'International Tables Vol C Tables 4.2.6.8 and 6.1.1.4'
O O 0.0492 0.0322 'International Tables Vol C Tables 4.2.6.8 and 6.1.1.4'

loop_
_geom_angle_atom_site_label_1
_geom_angle_atom_site_label_2
_geom_angle_atom_site_label_3
_geom_angle
_geom_angle_site_symmetry_1
_geom_angle_site_symmetry_3
_geom_angle_publ_flag
N1 C1 C9 106.55(14) . . ?
N1 C1 C16 108.04(15) . . ?
C9 C1 C16 109.75(14) . . ?
N1 C1 C2 111.59(15) . . ?
C9 C1 C2 111.19(15) . . ?
C16 C1 C2 109.62(14) . . ?
C3 C2 C7 116.91(17) . . ?
C3 C2 C1 123.41(16) . . ?
C7 C2 C1 119.67(16) . . ?
C2 C3 C4 122.06(17) . . ?
C5 C4 C3 119.57(17) . . ?
O1 C5 C6 115.87(17) . . ?
O1 C5 C4 124.40(17) . . ?
C6 C5 C4 119.72(17) . . ?
C7 C6 C5 119.89(18) . . ?
C6 C7 C2 121.83(18) . . ?
C5 O1 C8 117.13(15) . . ?
C14 C9 C10 117.46(17) . . ?
C14 C9 C1 119.19(16) . . ?
C10 C9 C1 123.24(16) . . ?
C11 C10 C9 121.04(18) . . ?
C10 C11 C12 120.30(19) . . ?
O2 C12 C13 124.94(19) . . ?
O2 C12 C11 115.58(18) . . ?
C13 C12 C11 119.48(18) . . ?
C12 C13 C14 119.74(18) . . ?
C13 C14 C9 121.97(18) . . ?
C12 O2 C15 117.62(18) . . ?
C21 C16 C17 117.00(16) . . ?
C21 C16 C1 121.63(16) . . ?
C17 C16 C1 121.23(16) . . ?
C18 C17 C16 121.44(17) . . ?
C17 C18 C19 120.56(18) . . ?
O3 C19 C20 124.76(18) . . ?
O3 C19 C18 116.13(18) . . ?
C20 C19 C18 119.08(18) . . ?
C19 C20 C21 119.75(18) . . ?
C16 C21 C20 122.15(18) . . ?
C19 O3 C22 117.19(17) . . ?
N2 C23 C38 111.64(15) . . ?
N2 C23 C24 107.16(14) . . ?
C38 C23 C24 111.06(15) . . ?
N2 C23 C31 108.23(15) . . ?
C38 C23 C31 109.84(14) . . ?
C24 C23 C31 108.80(14) . . ?
C29 C24 C25 117.37(17) . . ?
C29 C24 C23 119.57(17) . . ?
C25 C24 C23 122.93(16) . . ?
C26 C25 C24 121.65(17) . . ?
C25 C26 C27 119.75(18) . . ?
O4 C27 C28 124.10(18) . . ?
O4 C27 C26 116.22(18) . . ?
C28 C27 C26 119.69(17) . . ?
C27 C28 C29 119.47(18) . . ?
C24 C29 C28 122.03(19) . . ?
C27 O4 C30 116.83(17) . . ?
C32 C31 C36 116.90(17) . . ?
C32 C31 C23 120.85(16) . . ?
C36 C31 C23 122.20(17) . . ?
C33 C32 C31 122.51(18) . . ?
C32 C33 C34 119.56(19) . . ?
O5 C34 C33 124.39(19) . . ?
O5 C34 C35 116.58(18) . . ?
C33 C34 C35 119.04(18) . . ?
C36 C35 C34 120.51(18) . . ?
C35 C36 C31 121.47(18) . . ?
C34 O5 C37 116.48(16) . . ?
C39 C38 C43 116.77(17) . . ?
C39 C38 C23 123.23(16) . . ?
C43 C38 C23 120.00(16) . . ?
C40 C39 C38 122.26(17) . . ?
C41 C40 C39 119.50(17) . . ?
O6 C41 C40 124.08(16) . . ?
O6 C41 C42 116.05(16) . . ?
C40 C41 C42 119.86(17) . . ?
C43 C42 C41 119.79(17) . . ?
C42 C43 C38 121.81(17) . . ?
C41 O6 C44 117.33(14) . . ?

loop_
_geom_bond_atom_site_label_1
_geom_bond_atom_site_label_2
_geom_bond_distance
_geom_bond_site_symmetry_2
_geom_bond_publ_flag
N1 C1 1.484(2) . ?
C1 C9 1.537(2) . ?
C1 C16 1.539(2) . ?
C1 C2 1.540(3) . ?
C2 C3 1.387(2) . ?
C2 C7 1.401(3) . ?
C3 C4 1.393(3) . ?
C4 C5 1.385(3) . ?
C5 O1 1.373(2) . ?
C5 C6 1.385(3) . ?
C6 C7 1.384(3) . ?
O1 C8 1.424(2) . ?
C9 C14 1.393(3) . ?
C9 C10 1.397(3) . ?
C10 C11 1.390(3) . ?
C11 C12 1.390(3) . ?
C12 O2 1.371(2) . ?
C12 C13 1.384(3) . ?
C13 C14 1.387(3) . ?
O2 C15 1.424(3) . ?
C16 C21 1.384(3) . ?
C16 C17 1.395(3) . ?
C17 C18 1.380(3) . ?
C18 C19 1.387(3) . ?
C19 O3 1.368(2) . ?
C19 C20 1.379(3) . ?
C20 C21 1.392(3) . ?
O3 C22 1.433(3) . ?
N2 C23 1.481(2) . ?
C23 C38 1.538(2) . ?
C23 C24 1.541(2) . ?
C23 C31 1.542(2) . ?
C24 C29 1.388(3) . ?
C24 C25 1.394(3) . ?
C25 C26 1.384(3) . ?
C26 C27 1.395(3) . ?
C27 O4 1.374(2) . ?
C27 C28 1.384(3) . ?
C28 C29 1.390(3) . ?
O4 C30 1.426(3) . ?
C31 C32 1.386(3) . ?
C31 C36 1.394(3) . ?
C32 C33 1.386(3) . ?
C33 C34 1.387(3) . ?
C34 O5 1.367(2) . ?
C34 C35 1.388(3) . ?
C35 C36 1.383(3) . ?
O5 C37 1.429(3) . ?
C38 C39 1.389(2) . ?
C38 C43 1.402(3) . ?
C39 C40 1.389(3) . ?
C40 C41 1.375(2) . ?
C41 O6 1.371(2) . ?
C41 C42 1.395(2) . ?
C42 C43 1.376(3) . ?
O6 C44 1.426(2) . ?
